data_2022844
loop_
_publ_author_name
'Anil Kumar, Haleyur G.'
'Mohan Kumar, Thaluru M.'
'Divakara, Thayamma R.'
'Geetha, Doreswamy'
'Yathirajan, Hemmige S.'
'Parkin, Sean'

_publ_section_title
;
 Crystal structure studies and Hirshfeld surface analysis of
 4-(dimethylazaniumyl)-2-hydroxyanilinium dichloride monohydrate at
 90&#x2005;K
;
_journal_coeditor_code VM2289
_journal_issue 9
_journal_name_full 'Acta Crystallographica Section E Crystallographic Communications'
_journal_paper_doi 10.1107/S2056989023007223
_journal_volume 79
_journal_year 2023
_chemical_formula_iupac 'C8 H14 N2 O 2+, 2Cl -, H2 O'
_chemical_formula_moiety 'C8 H14 N2 O 2+, 2(Cl -), H2 O'
_chemical_formula_sum 'C8 H16 Cl2 N2 O2'
_chemical_formula_weight 243.13
_chemical_name_systematic
;
4-(Dimethylazaniumyl)-2-hydroxyanilinium dichloride monohydrate
;
_space_group_crystal_system monoclinic
_space_group_IT_number 14
_space_group_name_Hall '-P 2yn'
_space_group_name_H-M_alt 'P 1 21/n 1'
_atom_sites_solution_hydrogens mixed
_atom_sites_solution_primary direct
_atom_sites_solution_secondary difmap
_audit_creation_method 'SHELXL-2019/2 and CIFFIX'
_cell_angle_alpha 90
_cell_angle_beta 117.188(2)
_cell_angle_gamma 90
_cell_formula_units_Z 4
_cell_length_a 9.6493(7)
_cell_length_b 13.0873(8)
_cell_length_c 10.4634(7)
_cell_measurement_reflns_used 9459
_cell_measurement_temperature 90.0(2)
_cell_measurement_theta_max 27.48
_cell_measurement_theta_min 2.38
_cell_volume 1175.36(14)
_computing_cell_refinement
;
<i>APEX3</i> (Bruker, 2016)
;
_computing_data_collection
;
<i>APEX3</i> (Bruker, 2016)
;
_computing_data_reduction
;
<i>APEX3</i> (Bruker, 2016)
;
_computing_molecular_graphics
;
<i>XP</i> in <i>SHELXTL</i> (Sheldrick, 2008)
;
_computing_publication_material
;
<i>SHELX</i> (Sheldrick, 2008) and <i>publCIF</i> (Westrip,
2010)
;
_computing_structure_refinement
;
<i>SHELXL2019/2</i> (Sheldrick, 2015b)
;
_computing_structure_solution
;
<i>SHELXT</i> (Sheldrick, 2015a)
;
_diffrn_ambient_temperature 90.0(2)
_diffrn_detector_area_resol_mean 7.41
_diffrn_measured_fraction_theta_full 0.994
_diffrn_measured_fraction_theta_max 0.995
_diffrn_measurement_device_type 'Bruker D8 Venture dual source'
_diffrn_measurement_method '\f and \w scans'
_diffrn_radiation_type MoK\a
_diffrn_radiation_wavelength 0.71073
_diffrn_reflns_av_R_equivalents 0.0319
_diffrn_reflns_av_unetI/netI 0.0139
_diffrn_reflns_limit_h_max 12
_diffrn_reflns_limit_h_min -12
_diffrn_reflns_limit_k_max 17
_diffrn_reflns_limit_k_min -16
_diffrn_reflns_limit_l_max 13
_diffrn_reflns_limit_l_min -13
_diffrn_reflns_number 36719
_diffrn_reflns_theta_full 25.242
_diffrn_reflns_theta_max 27.512
_diffrn_reflns_theta_min 2.382
_diffrn_source microsource
_exptl_absorpt_coefficient_mu 0.532
_exptl_absorpt_correction_T_max 0.971
_exptl_absorpt_correction_T_min 0.888
_exptl_absorpt_correction_type multi-scan
_exptl_absorpt_process_details
;
(<i>SADABS</i>; Krause <i>et al.</i>,  2015)
;
_exptl_crystal_colour colourless
_exptl_crystal_density_diffrn 1.374
_exptl_crystal_description 'irregular block'
_exptl_crystal_F_000 512
_exptl_crystal_size_max 0.320
_exptl_crystal_size_mid 0.300
_exptl_crystal_size_min 0.220
_refine_diff_density_max 0.340
_refine_diff_density_min -0.218
_refine_ls_extinction_coef 0.008(2)
_refine_ls_extinction_expression Fc^*^=kFc[1+0.001xFc^2^\l^3^/sin(2\q)]^-1/4^
_refine_ls_extinction_method
;
SHELXL-2019/2 (Sheldrick 2015b)
;
_refine_ls_goodness_of_fit_ref 1.126
_refine_ls_hydrogen_treatment mixed
_refine_ls_matrix_type full
_refine_ls_number_parameters 158
_refine_ls_number_reflns 2693
_refine_ls_number_restraints 0
_refine_ls_restrained_S_all 1.126
_refine_ls_R_factor_all 0.0233
_refine_ls_R_factor_gt 0.0210
_refine_ls_shift/su_max 0.001
_refine_ls_shift/su_mean 0.000
_refine_ls_structure_factor_coef Fsqd
_refine_ls_weighting_details 'w=1/[\s^2^(Fo^2^)+(0.0340P)^2^+0.2669P] where P=(Fo^2^+2Fc^2^)/3'
_refine_ls_weighting_scheme calc
_refine_ls_wR_factor_gt 0.0616
_refine_ls_wR_factor_ref 0.0632
_reflns_number_gt 2505
_reflns_number_total 2693
_reflns_threshold_expression 'I > 2\s(I)'
_cod_data_source_file vm2289sup1.cif
_cod_data_source_block I
_cod_original_sg_symbol_H-M 'P 21/n'
_cod_database_code 2022844
_shelx_space_group_comment
;
The symmetry employed for this shelxl refinement is uniquely defined
by the following loop, which should always be used as a source of
symmetry information in preference to the above space-group names.
They are only intended as comments.
;
_shelx_estimated_absorpt_t_min 0.848
_shelx_estimated_absorpt_t_max 0.892

loop_
_space_group_symop_operation_xyz
'x, y, z'
'-x+1/2, y+1/2, -z+1/2'
'-x, -y, -z'
'x-1/2, -y-1/2, z-1/2'

loop_
_atom_site_type_symbol
_atom_site_label
_atom_site_fract_x
_atom_site_fract_y
_atom_site_fract_z
_atom_site_U_iso_or_equiv
_atom_site_adp_type
_atom_site_calc_flag
_atom_site_occupancy
_atom_site_disorder_assembly
_atom_site_disorder_group
N N1 0.75930(11) 0.61398(6) 0.87704(9) 0.01338(18) Uani d 1 . .
H H1N1 0.7194(15) 0.6712(11) 0.8938(14) 0.022(3) Uiso d 1 . .
H H2N1 0.7151(15) 0.5598(11) 0.8907(13) 0.023(3) Uiso d 1 . .
H H3N1 0.858(2) 0.6134(10) 0.9459(17) 0.028(4) Uiso d 1 . .
C C1 0.74643(11) 0.61590(6) 0.73284(10) 0.01215(19) Uani d 1 . .
O O1 0.47817(9) 0.62201(5) 0.65346(8) 0.01714(17) Uani d 1 . .
H H1O 0.392(2) 0.6321(11) 0.5805(18) 0.037(4) Uiso d 1 . .
Cl Cl1 0.15713(2) 0.66738(2) 0.42367(2) 0.01449(9) Uani d 1 . .
C C2 0.59693(11) 0.62072(7) 0.61890(11) 0.0128(2) Uani d 1 . .
N N2 0.68764(10) 0.62236(6) 0.30958(9) 0.01355(18) Uani d 1 . .
H H2N 0.5849(17) 0.6154(9) 0.2501(15) 0.021(3) Uiso d 1 . .
Cl Cl2 0.35654(3) 0.59763(2) 0.06980(2) 0.01665(9) Uani d 1 . .
C C3 0.57844(11) 0.62244(7) 0.47882(11) 0.0132(2) Uani d 1 . .
H H3 0.477593 0.625003 0.399057 0.016 Uiso calc 1 . .
C C4 0.71073(12) 0.62031(7) 0.45870(11) 0.0123(2) Uani d 1 . .
C C5 0.85995(11) 0.61711(7) 0.57131(11) 0.0137(2) Uani d 1 . .
H H5 0.948406 0.616984 0.554007 0.016 Uiso calc 1 . .
C C6 0.87688(11) 0.61406(7) 0.71058(11) 0.0136(2) Uani d 1 . .
H H6 0.977827 0.610731 0.790114 0.016 Uiso calc 1 . .
C C7 0.73470(12) 0.72278(8) 0.27212(11) 0.0172(2) Uani d 1 . .
H H7A 0.699595 0.725867 0.168286 0.026 Uiso calc 1 . .
H H7B 0.848358 0.729470 0.323059 0.026 Uiso calc 1 . .
H H7C 0.686888 0.778611 0.300525 0.026 Uiso calc 1 . .
C C8 0.76558(12) 0.53561(8) 0.27443(11) 0.0184(2) Uani d 1 . .
H H8A 0.725765 0.531196 0.170044 0.028 Uiso calc 1 . .
H H8B 0.743641 0.471597 0.310319 0.028 Uiso calc 1 . .
H H8C 0.878337 0.547275 0.319913 0.028 Uiso calc 1 . .
O O1W 1.05118(10) 0.61432(6) 1.09862(9) 0.0249(2) Uani d 1 . .
H H1W1 1.075(2) 0.6295(12) 1.180(2) 0.041(5) Uiso d 1 . .
H H2W1 1.137(2) 0.6187(10) 1.0942(18) 0.035(4) Uiso d 1 . .

loop_
_atom_site_aniso_label
_atom_site_aniso_U_11
_atom_site_aniso_U_22
_atom_site_aniso_U_33
_atom_site_aniso_U_12
_atom_site_aniso_U_13
_atom_site_aniso_U_23
N1 0.0133(4) 0.0154(4) 0.0105(4) 0.0000(3) 0.0046(4) 0.0005(3)
C1 0.0142(5) 0.0115(4) 0.0107(4) -0.0004(3) 0.0056(4) 0.0000(3)
O1 0.0104(4) 0.0288(4) 0.0127(4) 0.0019(3) 0.0057(3) 0.0013(3)
Cl1 0.01198(13) 0.01708(14) 0.01299(13) -0.00068(8) 0.00449(10) 0.00011(8)
C2 0.0121(5) 0.0132(4) 0.0136(5) 0.0002(3) 0.0063(4) 0.0000(3)
N2 0.0119(4) 0.0173(4) 0.0112(4) -0.0011(3) 0.0050(3) -0.0009(3)
Cl2 0.01496(14) 0.01780(14) 0.01421(14) -0.00158(8) 0.00409(10) 0.00050(8)
C3 0.0113(4) 0.0146(5) 0.0121(5) 0.0002(3) 0.0038(4) -0.0006(3)
C4 0.0149(5) 0.0116(4) 0.0108(4) -0.0004(3) 0.0061(4) -0.0003(3)
C5 0.0113(5) 0.0157(5) 0.0145(5) -0.0002(3) 0.0062(4) 0.0003(3)
C6 0.0108(5) 0.0147(5) 0.0128(5) -0.0002(3) 0.0031(4) 0.0002(3)
C7 0.0190(5) 0.0174(5) 0.0157(5) 0.0015(4) 0.0084(4) 0.0044(4)
C8 0.0227(5) 0.0180(5) 0.0192(5) -0.0004(4) 0.0135(4) -0.0039(4)
O1W 0.0160(4) 0.0415(5) 0.0139(4) -0.0006(3) 0.0039(3) -0.0056(3)

loop_
_atom_type_symbol
_atom_type_description
_atom_type_scat_dispersion_real
_atom_type_scat_dispersion_imag
_atom_type_scat_source
C C 0.0033 0.0016 'International Tables Vol C Tables 4.2.6.8 and 6.1.1.4'
H H 0.0000 0.0000 'International Tables Vol C Tables 4.2.6.8 and 6.1.1.4'
Cl Cl 0.1484 0.1585 'International Tables Vol C Tables 4.2.6.8 and 6.1.1.4'
N N 0.0061 0.0033 'International Tables Vol C Tables 4.2.6.8 and 6.1.1.4'
O O 0.0106 0.0060 'International Tables Vol C Tables 4.2.6.8 and 6.1.1.4'

loop_
_geom_angle_atom_site_label_1
_geom_angle_atom_site_label_2
_geom_angle_atom_site_label_3
_geom_angle_site_symmetry_1
_geom_angle_site_symmetry_3
_geom_angle
_geom_angle_publ_flag
C1 N1 H1N1 . . 110.3(8) ?
C1 N1 H2N1 . . 111.5(8) ?
H1N1 N1 H2N1 . . 111.2(13) ?
C1 N1 H3N1 . . 113.0(10) ?
H1N1 N1 H3N1 . . 104.1(12) ?
H2N1 N1 H3N1 . . 106.3(12) ?
C6 C1 C2 . . 121.64(9) ?
C6 C1 N1 . . 121.44(9) ?
C2 C1 N1 . . 116.93(9) ?
C2 O1 H1O . . 111.4(11) ?
O1 C2 C1 . . 116.47(9) ?
O1 C2 C3 . . 124.41(9) ?
C1 C2 C3 . . 119.11(9) ?
C4 N2 C8 . . 113.37(8) ?
C4 N2 C7 . . 112.07(7) ?
C8 N2 C7 . . 110.74(8) ?
C4 N2 H2N . . 108.4(9) ?
C8 N2 H2N . . 105.7(8) ?
C7 N2 H2N . . 106.1(8) ?
C4 C3 C2 . . 118.39(9) ?
C4 C3 H3 . . 120.8 ?
C2 C3 H3 . . 120.8 ?
C5 C4 C3 . . 122.95(9) ?
C5 C4 N2 . . 119.86(9) ?
C3 C4 N2 . . 117.19(9) ?
C4 C5 C6 . . 118.14(9) ?
C4 C5 H5 . . 120.9 ?
C6 C5 H5 . . 120.9 ?
C1 C6 C5 . . 119.76(9) ?
C1 C6 H6 . . 120.1 ?
C5 C6 H6 . . 120.1 ?
N2 C7 H7A . . 109.5 ?
N2 C7 H7B . . 109.5 ?
H7A C7 H7B . . 109.5 ?
N2 C7 H7C . . 109.5 ?
H7A C7 H7C . . 109.5 ?
H7B C7 H7C . . 109.5 ?
N2 C8 H8A . . 109.5 ?
N2 C8 H8B . . 109.5 ?
H8A C8 H8B . . 109.5 ?
N2 C8 H8C . . 109.5 ?
H8A C8 H8C . . 109.5 ?
H8B C8 H8C . . 109.5 ?
H1W1 O1W H2W1 . . 103.4(16) ?

loop_
_geom_bond_atom_site_label_1
_geom_bond_atom_site_label_2
_geom_bond_site_symmetry_2
_geom_bond_distance
_geom_bond_publ_flag
N1 C1 . 1.4565(12) ?
N1 H1N1 . 0.895(14) ?
N1 H2N1 . 0.873(14) ?
N1 H3N1 . 0.893(17) ?
C1 C6 . 1.3810(14) ?
C1 C2 . 1.3909(14) ?
O1 C2 . 1.3502(12) ?
O1 H1O . 0.843(18) ?
C2 C3 . 1.3934(14) ?
N2 C4 . 1.4721(12) ?
N2 C8 . 1.4976(12) ?
N2 C7 . 1.4998(12) ?
N2 H2N . 0.903(15) ?
C3 C4 . 1.3857(14) ?
C3 H3 . 0.9500 ?
C4 C5 . 1.3831(14) ?
C5 C6 . 1.3908(14) ?
C5 H5 . 0.9500 ?
C6 H6 . 0.9500 ?
C7 H7A . 0.9800 ?
C7 H7B . 0.9800 ?
C7 H7C . 0.9800 ?
C8 H8A . 0.9800 ?
C8 H8B . 0.9800 ?
C8 H8C . 0.9800 ?
O1W H1W1 . 0.802(19) ?
O1W H2W1 . 0.857(18) ?

loop_
_geom_hbond_atom_site_label_D
_geom_hbond_atom_site_label_H
_geom_hbond_atom_site_label_A
_geom_hbond_site_symmetry_A
_geom_hbond_distance_DH
_geom_hbond_distance_HA
_geom_hbond_distance_DA
_geom_hbond_angle_DHA
_geom_hbond_publ_flag
N1 H2N1 Cl2 3_666 0.873(14) 2.270(14) 3.1299(9) 168.5(12) yes
N1 H1N1 Cl1 4_676 0.895(14) 2.257(14) 3.1364(9) 167.4(12) yes
N1 H3N1 O1W . 0.893(17) 1.819(17) 2.7093(12) 174.4(14) yes
O1 H1O Cl1 . 0.843(18) 2.156(18) 2.9873(8) 168.9(15) yes
N2 H2N Cl2 . 0.903(15) 2.161(15) 3.0467(9) 166.7(12) yes
C5 H5 Cl1 1_655 0.95 2.98 3.8846(10) 160 yes
C7 H7A Cl1 4_675 0.98 2.78 3.6641(10) 151 yes
C7 H7B Cl1 1_655 0.98 2.79 3.7079(11) 156 yes
C8 H8A Cl2 3_665 0.98 2.82 3.6774(10) 147 yes
C8 H8B O1 3_666 0.98 2.64 3.4610(13) 142 yes
C8 H8C Cl1 1_655 0.98 2.87 3.7809(11) 156 yes
O1W H2W1 Cl2 1_656 0.857(18) 2.259(18) 3.1036(9) 168.7(13) yes
O1W H1W1 Cl1 1_656 0.802(19) 2.348(19) 3.1493(9) 176.4(16) yes

loop_
_geom_torsion_atom_site_label_1
_geom_torsion_atom_site_label_2
_geom_torsion_atom_site_label_3
_geom_torsion_atom_site_label_4
_geom_torsion_site_symmetry_1
_geom_torsion_site_symmetry_2
_geom_torsion_site_symmetry_3
_geom_torsion_site_symmetry_4
_geom_torsion
_geom_torsion_publ_flag
C6 C1 C2 O1 . . . . 179.93(8) ?
N1 C1 C2 O1 . . . . -0.70(12) ?
C6 C1 C2 C3 . . . . 0.81(13) ?
N1 C1 C2 C3 . . . . -179.82(8) ?
O1 C2 C3 C4 . . . . -179.70(8) ?
C1 C2 C3 C4 . . . . -0.65(13) ?
C2 C3 C4 C5 . . . . -0.34(13) ?
C2 C3 C4 N2 . . . . -179.91(8) ?
C8 N2 C4 C5 . . . . 55.10(11) ?
C7 N2 C4 C5 . . . . -71.16(11) ?
C8 N2 C4 C3 . . . . -125.32(9) ?
C7 N2 C4 C3 . . . . 108.41(9) ?
C3 C4 C5 C6 . . . . 1.17(13) ?
N2 C4 C5 C6 . . . . -179.27(8) ?
C2 C1 C6 C5 . . . . 0.03(13) ?
N1 C1 C6 C5 . . . . -179.31(8) ?
C4 C5 C6 C1 . . . . -0.99(13) ?

_cod_database_fobs_code 2022844
